data_4028368
loop_
_publ_author_name
'Ke Li'
'Naifu Hu'
'Renshi Luo'
'Weicheng Yuan'
'Wenjun Tang'

_publ_section_title
;
 A Chiral Ruthenium-Monophosphine Catalyst for Asymmetric Addition of
 Arylboronic Acids to Aryl Aldehydes
;
_journal_name_full 'Journal of Organic Chemistry'
_journal_page_first 6350
_journal_page_last 6355
_journal_paper_doi 10.1021/jo400850m
_journal_volume 78
_journal_year 2013
_chemical_absolute_configuration ad
_chemical_formula_moiety 'C29 H27 Cl2 O3 P Ru, C H2 Cl2'
_chemical_formula_sum 'C30 H29 Cl4 O3 P Ru'
_chemical_formula_weight 711.37
_chemical_name_systematic
; 
 ? 
;
_space_group_IT_number 19
_symmetry_cell_setting orthorhombic
_symmetry_space_group_name_Hall 'P 2ac 2ab'
_symmetry_space_group_name_H-M 'P 21 21 21'
_atom_sites_solution_hydrogens geom
_atom_sites_solution_primary direct
_atom_sites_solution_secondary difmap
_audit_creation_method SHELXL-97
_cell_angle_alpha 90.00
_cell_angle_beta 90.00
_cell_angle_gamma 90.00
_cell_formula_units_Z 4
_cell_length_a 9.884(2)
_cell_length_b 10.805(2)
_cell_length_c 28.083(6)
_cell_measurement_reflns_used 4963
_cell_measurement_temperature 296(2)
_cell_measurement_theta_max 66.94
_cell_measurement_theta_min 4.38
_cell_volume 2999.2(10)
_computing_cell_refinement 'Bruker SAINT'
_computing_data_collection 'Bruker APEX2'
_computing_data_reduction 'Bruker SAINT'
_computing_molecular_graphics 'Bruker SHELXTL'
_computing_publication_material 'Bruker SHELXTL'
_computing_structure_refinement 'SHELXL-97 (Sheldrick, 2008)'
_computing_structure_solution 'SHELXS-97 (Sheldrick, 2008)'
_diffrn_ambient_temperature 296(2)
_diffrn_measured_fraction_theta_full 0.972
_diffrn_measured_fraction_theta_max 0.972
_diffrn_measurement_device_type 'Bruker APEX-II CCD'
_diffrn_measurement_method '\f and \w scans'
_diffrn_radiation_monochromator graphite
_diffrn_radiation_source 'fine-focus sealed tube'
_diffrn_radiation_type CuK\a
_diffrn_radiation_wavelength 1.54178
_diffrn_reflns_av_R_equivalents 0.0272
_diffrn_reflns_av_sigmaI/netI 0.0545
_diffrn_reflns_limit_h_max 9
_diffrn_reflns_limit_h_min -11
_diffrn_reflns_limit_k_max 12
_diffrn_reflns_limit_k_min -12
_diffrn_reflns_limit_l_max 33
_diffrn_reflns_limit_l_min -33
_diffrn_reflns_number 8338
_diffrn_reflns_theta_full 66.98
_diffrn_reflns_theta_max 66.98
_diffrn_reflns_theta_min 4.38
_diffrn_standards_number 0
_exptl_absorpt_coefficient_mu 8.265
_exptl_absorpt_correction_T_max 0.7529
_exptl_absorpt_correction_T_min 0.4560
_exptl_absorpt_correction_type multi-scan
_exptl_absorpt_process_details SADABS
_exptl_crystal_colour yellow
_exptl_crystal_density_diffrn 1.576
_exptl_crystal_description prism
_exptl_crystal_F_000 1440
_exptl_crystal_size_max 0.24
_exptl_crystal_size_mid 0.05
_exptl_crystal_size_min 0.05
_refine_diff_density_max 0.525
_refine_diff_density_min -0.423
_refine_diff_density_rms 0.067
_refine_ls_abs_structure_details 'Flack H D (1983), Acta Cryst. A39, 876-881'
_refine_ls_abs_structure_Flack 0.007(10)
_refine_ls_extinction_method none
_refine_ls_goodness_of_fit_ref 1.043
_refine_ls_hydrogen_treatment constr
_refine_ls_matrix_type full
_refine_ls_number_parameters 362
_refine_ls_number_reflns 4612
_refine_ls_number_restraints 7
_refine_ls_restrained_S_all 1.042
_refine_ls_R_factor_all 0.0310
_refine_ls_R_factor_gt 0.0293
_refine_ls_shift/su_max 0.001
_refine_ls_shift/su_mean 0.000
_refine_ls_structure_factor_coef Fsqd
_refine_ls_weighting_details 'calc w=1/[\s^2^(Fo^2^)+(0.0240P)^2^+0.0000P] where P=(Fo^2^+2Fc^2^)/3'
_refine_ls_weighting_scheme calc
_refine_ls_wR_factor_gt 0.0704
_refine_ls_wR_factor_ref 0.0713
_reflns_number_gt 4400
_reflns_number_total 4612
_reflns_threshold_expression >2sigma(I)
_cod_data_source_file jo400850m_si_001.cif
_cod_data_source_block 105
_cod_depositor_comments
;
The following automatic conversions were performed:

'_exptl_absorpt_correction_type' value 'multi-scans' was replaced
with the value 'multi-scan' as specified in the replacement file
'src/cod-tools/trunk/data/replacement-values/replacement_values.lst'.

Automatic conversion script
Id: cif_fix_values 5376 2017-05-30 11:51:03Z andrius 
;
_cod_original_cell_volume 2999.0(10)
_cod_database_code 4028368

loop_
_symmetry_equiv_pos_as_xyz
'x, y, z'
'-x+1/2, -y, z+1/2'
'-x, y+1/2, -z+1/2'
'x+1/2, -y+1/2, -z'

loop_
_atom_site_label
_atom_site_type_symbol
_atom_site_fract_x
_atom_site_fract_y
_atom_site_fract_z
_atom_site_U_iso_or_equiv
_atom_site_adp_type
_atom_site_occupancy
_atom_site_symmetry_multiplicity
_atom_site_calc_flag
_atom_site_refinement_flags
_atom_site_disorder_assembly
_atom_site_disorder_group
Ru1 Ru 0.16085(3) 0.80248(3) 0.790302(10) 0.03369(8) Uani 1 1 d . . .
P1 P 0.27422(9) 0.77279(9) 0.86283(3) 0.0347(2) Uani 1 1 d . . .
Cl1 Cl -0.04091(9) 0.70289(12) 0.81757(4) 0.0512(2) Uani 1 1 d . . .
Cl2 Cl 0.08076(11) 0.99122(9) 0.82720(4) 0.0508(3) Uani 1 1 d . . .
O1 O 0.4007(3) 0.6049(3) 0.76109(10) 0.0428(6) Uani 1 1 d . . .
O2 O 0.3935(3) 0.3502(3) 0.89661(13) 0.0606(9) Uani 1 1 d . . .
O3 O 0.4940(3) 0.8904(3) 0.89662(15) 0.0658(10) Uani 1 1 d . . .
C1 C 0.3066(4) 0.6928(4) 0.74791(13) 0.0412(9) Uani 1 1 d . . .
C2 C 0.1750(4) 0.6678(4) 0.73275(13) 0.0415(9) Uani 1 1 d . . .
H2A H 0.1365 0.5848 0.7365 0.050 Uiso 1 1 calc R . .
C3 C 0.0938(5) 0.7670(4) 0.71580(15) 0.0526(11) Uani 1 1 d . . .
H3A H -0.0025 0.7515 0.7099 0.063 Uiso 1 1 calc R . .
C4 C 0.1373(5) 0.8869(5) 0.71837(15) 0.0564(13) Uani 1 1 d . . .
H4A H 0.0724 0.9544 0.7138 0.068 Uiso 1 1 calc R . .
C5 C 0.2661(5) 0.9129(5) 0.73726(17) 0.0581(13) Uani 1 1 d . . .
H5A H 0.2905 0.9987 0.7447 0.070 Uiso 1 1 calc R . .
C6 C 0.3523(5) 0.8162(4) 0.75164(15) 0.0488(10) Uani 1 1 d . . .
H6A H 0.4362 0.8348 0.7688 0.059 Uiso 1 1 calc R . .
C7 C 0.3568(4) 0.4943(4) 0.78179(16) 0.0422(9) Uani 1 1 d . . .
C8 C 0.3888(4) 0.4780(4) 0.82954(16) 0.0388(9) Uani 1 1 d . . .
C9 C 0.3557(4) 0.3638(4) 0.85007(17) 0.0470(10) Uani 1 1 d . . .
C10 C 0.2949(4) 0.2711(4) 0.82362(19) 0.0546(12) Uani 1 1 d . . .
H10A H 0.2730 0.1959 0.8378 0.066 Uiso 1 1 calc R . .
C11 C 0.2669(4) 0.2911(5) 0.77603(19) 0.0583(13) Uani 1 1 d . . .
H11A H 0.2272 0.2280 0.7583 0.070 Uiso 1 1 calc R . .
C12 C 0.2965(4) 0.4026(4) 0.75397(18) 0.0505(11) Uani 1 1 d . . .
H12A H 0.2770 0.4158 0.7220 0.061 Uiso 1 1 calc R . .
C13 C 0.4747(4) 0.5701(4) 0.85521(14) 0.0379(9) Uani 1 1 d . . .
C14 C 0.6044(4) 0.5326(4) 0.86792(16) 0.0441(9) Uani 1 1 d . . .
H14A H 0.6306 0.4516 0.8617 0.053 Uiso 1 1 calc R . .
C15 C 0.6951(4) 0.6112(5) 0.88943(18) 0.0509(11) Uani 1 1 d . . .
H15A H 0.7798 0.5819 0.8984 0.061 Uiso 1 1 calc R . .
C16 C 0.6619(5) 0.7324(4) 0.89785(18) 0.0573(12) Uani 1 1 d . . .
H16A H 0.7247 0.7869 0.9108 0.069 Uiso 1 1 calc R . .
C17 C 0.5322(4) 0.7715(4) 0.88650(17) 0.0466(10) Uani 1 1 d . . .
C18 C 0.4368(3) 0.6936(4) 0.86525(14) 0.0378(8) Uani 1 1 d . . .
C19 C 0.3628(4) 0.9197(4) 0.87768(18) 0.0495(10) Uani 1 1 d . . .
H19A H 0.3722 0.9702 0.8493 0.059 Uiso 1 1 calc R . .
H19B H 0.3109 0.9659 0.9010 0.059 Uiso 1 1 calc R . .
C20 C 0.3335(5) 0.2622(4) 0.92562(16) 0.0490(10) Uani 1 1 d . . .
C21 C 0.1965(5) 0.2469(5) 0.9293(2) 0.0714(15) Uani 1 1 d . . .
H21A H 0.1380 0.2920 0.9100 0.086 Uiso 1 1 calc R . .
C22 C 0.1465(7) 0.1636(5) 0.9621(2) 0.0794(17) Uani 1 1 d . . .
H22A H 0.0535 0.1521 0.9645 0.095 Uiso 1 1 calc R . .
C23 C 0.2287(8) 0.0995(6) 0.9904(2) 0.086(2) Uani 1 1 d . . .
H23A H 0.1928 0.0452 1.0127 0.103 Uiso 1 1 calc R . .
C24 C 0.3667(8) 0.1133(6) 0.9866(2) 0.0818(18) Uani 1 1 d . . .
H24A H 0.4240 0.0674 1.0060 0.098 Uiso 1 1 calc R . .
C25 C 0.4198(5) 0.1956(5) 0.95387(17) 0.0585(11) Uani 1 1 d . . .
H25A H 0.5130 0.2056 0.9511 0.070 Uiso 1 1 calc R . .
C26 C 0.1897(4) 0.7250(4) 0.91988(14) 0.0441(10) Uani 1 1 d . . .
C27 C 0.2880(5) 0.7371(5) 0.96227(17) 0.0653(14) Uani 1 1 d . . .
H27A H 0.2429 0.7122 0.9910 0.098 Uiso 1 1 calc R . .
H27B H 0.3169 0.8215 0.9651 0.098 Uiso 1 1 calc R . .
H27C H 0.3652 0.6849 0.9570 0.098 Uiso 1 1 calc R . .
C28 C 0.1475(5) 0.5875(4) 0.91499(18) 0.0577(12) Uani 1 1 d . . .
H28A H 0.1040 0.5609 0.9438 0.087 Uiso 1 1 calc R . .
H28B H 0.2264 0.5377 0.9094 0.087 Uiso 1 1 calc R . .
H28C H 0.0860 0.5787 0.8887 0.087 Uiso 1 1 calc R . .
C29 C 0.0659(4) 0.8056(5) 0.92876(16) 0.0567(11) Uani 1 1 d . . .
H29A H 0.0232 0.7808 0.9580 0.085 Uiso 1 1 calc R . .
H29B H 0.0033 0.7961 0.9029 0.085 Uiso 1 1 calc R . .
H29C H 0.0932 0.8907 0.9310 0.085 Uiso 1 1 calc R . .
C1' C 0.2846(8) 0.4267(7) 1.0986(2) 0.093(2) Uani 1 1 d D . .
H1'A H 0.2035 0.4576 1.1140 0.111 Uiso 0.729(7) 1 calc PR A 1
H1'B H 0.3624 0.4651 1.1136 0.111 Uiso 0.729(7) 1 calc PR A 1
H1'C H 0.2928 0.5051 1.1152 0.111 Uiso 0.271(7) 1 d PR A 2
H1'D H 0.3692 0.3832 1.1038 0.111 Uiso 0.271(7) 1 d PR A 2
Cl1' Cl 0.2938(4) 0.2671(2) 1.10479(10) 0.1051(13) Uani 0.729(7) 1 d PDU A 1
Cl3' Cl 0.1623(14) 0.3443(12) 1.1295(4) 0.177(9) Uani 0.271(7) 1 d PDU A 2
Cl2' Cl 0.28105(18) 0.46287(16) 1.03857(7) 0.0917(5) Uani 1 1 d . A .

loop_
_atom_site_aniso_label
_atom_site_aniso_U_11
_atom_site_aniso_U_22
_atom_site_aniso_U_33
_atom_site_aniso_U_23
_atom_site_aniso_U_13
_atom_site_aniso_U_12
Ru1 0.03374(12) 0.03218(13) 0.03514(13) 0.00235(13) 0.00268(11) 0.00079(13)
P1 0.0339(4) 0.0312(5) 0.0391(5) -0.0024(4) -0.0017(4) -0.0004(4)
Cl1 0.0411(4) 0.0647(6) 0.0479(5) 0.0030(6) 0.0016(4) -0.0140(6)
Cl2 0.0597(6) 0.0388(5) 0.0540(6) -0.0016(5) 0.0008(5) 0.0106(5)
O1 0.0332(12) 0.0472(16) 0.0479(16) 0.0041(14) 0.0020(11) 0.0052(13)
O2 0.0621(18) 0.0473(17) 0.072(2) 0.0149(17) -0.0242(17) -0.0179(16)
O3 0.0545(18) 0.0467(18) 0.096(3) -0.0167(19) -0.0284(18) -0.0059(16)
C1 0.0407(19) 0.048(2) 0.0348(17) -0.002(2) 0.0113(14) 0.003(2)
C2 0.046(2) 0.045(2) 0.0337(18) -0.0103(17) 0.0007(16) 0.0070(19)
C3 0.059(2) 0.064(3) 0.035(2) 0.002(2) -0.0028(19) 0.015(2)
C4 0.073(3) 0.061(3) 0.035(2) 0.014(2) 0.010(2) 0.025(3)
C5 0.078(3) 0.045(3) 0.052(3) 0.017(2) 0.031(3) 0.005(3)
C6 0.048(2) 0.049(2) 0.049(2) 0.002(2) 0.0169(19) -0.009(2)
C7 0.0321(17) 0.0375(19) 0.057(3) -0.0073(18) 0.0029(17) 0.0099(17)
C8 0.0310(16) 0.0317(18) 0.054(2) -0.0038(18) -0.0057(16) 0.0049(16)
C9 0.040(2) 0.038(2) 0.063(3) -0.0006(19) -0.0132(19) 0.0029(19)
C10 0.052(2) 0.032(2) 0.080(3) 0.001(2) -0.013(2) -0.0027(19)
C11 0.050(2) 0.046(2) 0.080(3) -0.020(3) -0.022(2) 0.006(2)
C12 0.044(2) 0.048(2) 0.059(3) -0.017(2) -0.0111(19) 0.014(2)
C13 0.0323(18) 0.040(2) 0.042(2) -0.0003(18) -0.0024(15) -0.0006(17)
C14 0.0339(18) 0.045(2) 0.054(2) 0.000(2) 0.0003(17) 0.0051(18)
C15 0.030(2) 0.059(3) 0.063(3) 0.006(2) -0.0084(17) -0.0022(19)
C16 0.040(2) 0.057(3) 0.074(3) -0.001(2) -0.017(2) -0.013(2)
C17 0.041(2) 0.040(2) 0.059(3) -0.007(2) -0.0097(18) -0.0074(19)
C18 0.0310(16) 0.0367(19) 0.046(2) -0.002(2) -0.0046(14) -0.0016(18)
C19 0.050(2) 0.034(2) 0.064(3) -0.004(2) -0.010(2) -0.005(2)
C20 0.055(2) 0.034(2) 0.058(2) -0.0046(19) -0.008(2) -0.006(2)
C21 0.058(3) 0.056(3) 0.101(5) -0.011(3) -0.003(3) -0.004(3)
C22 0.083(4) 0.069(4) 0.086(4) -0.020(3) 0.021(3) -0.022(3)
C23 0.134(6) 0.072(4) 0.052(3) -0.010(3) 0.017(4) -0.037(5)
C24 0.119(5) 0.066(4) 0.060(3) 0.013(3) -0.017(4) 0.006(4)
C25 0.067(3) 0.052(2) 0.056(3) -0.001(3) -0.012(2) 0.003(3)
C26 0.050(2) 0.044(2) 0.0375(19) 0.0033(18) 0.0005(16) 0.0058(19)
C27 0.075(3) 0.075(3) 0.045(2) 0.004(2) -0.011(2) 0.011(3)
C28 0.063(3) 0.052(3) 0.058(3) 0.013(2) 0.009(2) 0.000(3)
C29 0.062(3) 0.060(3) 0.047(2) 0.000(3) 0.014(2) 0.013(3)
C1' 0.108(5) 0.086(4) 0.085(5) -0.004(4) -0.015(4) -0.004(4)
Cl1' 0.147(3) 0.0845(17) 0.0839(16) 0.0280(13) -0.0326(17) -0.0204(17)
Cl3' 0.212(13) 0.196(12) 0.122(8) 0.098(8) -0.110(9) -0.117(11)
Cl2' 0.0899(10) 0.0880(11) 0.0971(12) 0.0144(10) 0.0012(9) 0.0106(9)

loop_
_atom_type_symbol
_atom_type_description
_atom_type_scat_dispersion_real
_atom_type_scat_dispersion_imag
_atom_type_scat_source
C C 0.0181 0.0091 'International Tables Vol C Tables 4.2.6.8 and 6.1.1.4'
H H 0.0000 0.0000 'International Tables Vol C Tables 4.2.6.8 and 6.1.1.4'
O O 0.0492 0.0322 'International Tables Vol C Tables 4.2.6.8 and 6.1.1.4'
P P 0.2955 0.4335 'International Tables Vol C Tables 4.2.6.8 and 6.1.1.4'
Cl Cl 0.3639 0.7018 'International Tables Vol C Tables 4.2.6.8 and 6.1.1.4'
Ru Ru 0.0552 3.2960 'International Tables Vol C Tables 4.2.6.8 and 6.1.1.4'

loop_
_geom_angle_atom_site_label_1
_geom_angle_atom_site_label_2
_geom_angle_atom_site_label_3
_geom_angle
C5 Ru1 C2 80.07(18)
C5 Ru1 C6 37.67(18)
C2 Ru1 C6 67.75(17)
C5 Ru1 C1 67.28(17)
C2 Ru1 C1 37.03(15)
C6 Ru1 C1 37.41(16)
C5 Ru1 C3 66.0(2)
C2 Ru1 C3 37.61(15)
C6 Ru1 C3 78.63(18)
C1 Ru1 C3 66.19(15)
C5 Ru1 C4 37.27(19)
C2 Ru1 C4 66.91(17)
C6 Ru1 C4 67.21(18)
C1 Ru1 C4 78.44(16)
C3 Ru1 C4 35.72(18)
C5 Ru1 P1 116.19(16)
C2 Ru1 P1 121.44(11)
C6 Ru1 P1 91.55(13)
C1 Ru1 P1 94.75(11)
C3 Ru1 P1 159.00(12)
C4 Ru1 P1 153.20(15)
C5 Ru1 Cl1 149.92(16)
C2 Ru1 Cl1 89.46(12)
C6 Ru1 Cl1 155.64(12)
C1 Ru1 Cl1 118.31(12)
C3 Ru1 Cl1 88.58(13)
C4 Ru1 Cl1 112.78(14)
P1 Ru1 Cl1 93.37(4)
C5 Ru1 Cl2 89.27(14)
C2 Ru1 Cl2 154.30(11)
C6 Ru1 Cl2 116.00(12)
C1 Ru1 Cl2 153.42(12)
C3 Ru1 Cl2 116.72(12)
C4 Ru1 Cl2 90.52(13)
P1 Ru1 Cl2 84.25(4)
Cl1 Ru1 Cl2 88.25(4)
C18 P1 C19 88.7(2)
C18 P1 C26 103.36(18)
C19 P1 C26 104.6(2)
C18 P1 Ru1 121.19(13)
C19 P1 Ru1 107.63(15)
C26 P1 Ru1 124.41(13)
C1 O1 C7 119.4(3)
C9 O2 C20 121.3(4)
C17 O3 C19 112.2(3)
O1 C1 C2 125.2(4)
O1 C1 C6 114.5(4)
C2 C1 C6 120.3(4)
O1 C1 Ru1 131.5(3)
C2 C1 Ru1 70.2(2)
C6 C1 Ru1 70.3(2)
C1 C2 C3 118.9(4)
C1 C2 Ru1 72.8(2)
C3 C2 Ru1 73.1(2)
C1 C2 H2A 120.4
C3 C2 H2A 120.4
Ru1 C2 H2A 120.4
C4 C3 C2 121.3(4)
C4 C3 Ru1 72.2(3)
C2 C3 Ru1 69.3(2)
C4 C3 H3A 118.4
C2 C3 H3A 118.4
Ru1 C3 H3A 118.4
C3 C4 C5 119.6(4)
C3 C4 Ru1 72.1(3)
C5 C4 Ru1 69.2(2)
C3 C4 H4A 119.5
C5 C4 H4A 119.5
Ru1 C4 H4A 119.5
C4 C5 C6 120.5(5)
C4 C5 Ru1 73.5(3)
C6 C5 Ru1 71.7(2)
C4 C5 H5A 119.5
C6 C5 H5A 119.5
Ru1 C5 H5A 119.5
C5 C6 C1 119.1(4)
C5 C6 Ru1 70.7(2)
C1 C6 Ru1 72.3(2)
C5 C6 H6A 120.1
C1 C6 H6A 120.1
Ru1 C6 H6A 120.1
C8 C7 C12 123.2(4)
C8 C7 O1 116.1(3)
C12 C7 O1 120.4(4)
C7 C8 C9 117.1(4)
C7 C8 C13 120.7(4)
C9 C8 C13 121.4(4)
O2 C9 C10 123.6(4)
O2 C9 C8 115.1(4)
C10 C9 C8 121.2(4)
C11 C10 C9 119.5(4)
C11 C10 H10A 120.2
C9 C10 H10A 120.2
C10 C11 C12 121.7(4)
C10 C11 H11A 119.1
C12 C11 H11A 119.1
C11 C12 C7 117.2(4)
C11 C12 H12A 121.4
C7 C12 H12A 121.4
C14 C13 C18 117.9(4)
C14 C13 C8 117.0(4)
C18 C13 C8 125.0(3)
C15 C14 C13 122.3(4)
C15 C14 H14A 118.9
C13 C14 H14A 118.9
C16 C15 C14 120.7(4)
C16 C15 H15A 119.7
C14 C15 H15A 119.7
C15 C16 C17 118.2(4)
C15 C16 H16A 120.9
C17 C16 H16A 120.9
O3 C17 C16 119.5(4)
O3 C17 C18 117.9(4)
C16 C17 C18 122.6(4)
C17 C18 C13 118.3(3)
C17 C18 P1 109.1(3)
C13 C18 P1 132.0(3)
O3 C19 P1 108.7(3)
O3 C19 H19A 110.0
P1 C19 H19A 110.0
O3 C19 H19B 110.0
P1 C19 H19B 110.0
H19A C19 H19B 108.3
C21 C20 C25 120.6(5)
C21 C20 O2 123.5(5)
C25 C20 O2 115.8(4)
C20 C21 C22 119.0(6)
C20 C21 H21A 120.5
C22 C21 H21A 120.5
C23 C22 C21 121.3(7)
C23 C22 H22A 119.4
C21 C22 H22A 119.4
C22 C23 C24 120.2(6)
C22 C23 H23A 119.9
C24 C23 H23A 119.9
C23 C24 C25 119.8(6)
C23 C24 H24A 120.1
C25 C24 H24A 120.1
C20 C25 C24 119.1(5)
C20 C25 H25A 120.4
C24 C25 H25A 120.4
C29 C26 C27 109.3(4)
C29 C26 C28 110.3(4)
C27 C26 C28 108.6(4)
C29 C26 P1 109.9(3)
C27 C26 P1 110.8(3)
C28 C26 P1 107.9(3)
C26 C27 H27A 109.5
C26 C27 H27B 109.5
H27A C27 H27B 109.5
C26 C27 H27C 109.5
H27A C27 H27C 109.5
H27B C27 H27C 109.5
C26 C28 H28A 109.5
C26 C28 H28B 109.5
H28A C28 H28B 109.5
C26 C28 H28C 109.5
H28A C28 H28C 109.5
H28B C28 H28C 109.5
C26 C29 H29A 109.5
C26 C29 H29B 109.5
H29A C29 H29B 109.5
C26 C29 H29C 109.5
H29A C29 H29C 109.5
H29B C29 H29C 109.5
Cl2' C1' Cl3' 126.1(5)
Cl2' C1' Cl1' 108.8(4)
Cl3' C1' Cl1' 58.4(6)
Cl2' C1' H1'A 109.9
Cl3' C1' H1'A 51.5
Cl1' C1' H1'A 109.9
Cl2' C1' H1'B 109.9
Cl3' C1' H1'B 123.8
Cl1' C1' H1'B 109.9
H1'A C1' H1'B 108.3
Cl2' C1' H1'C 105.8
Cl3' C1' H1'C 105.4
Cl1' C1' H1'C 144.6
H1'A C1' H1'C 63.5
H1'B C1' H1'C 49.6
Cl2' C1' H1'D 105.8
Cl3' C1' H1'D 106.1
Cl1' C1' H1'D 57.2
H1'A C1' H1'D 144.2
H1'B C1' H1'D 57.3
H1'C C1' H1'D 106.2

loop_
_geom_bond_atom_site_label_1
_geom_bond_atom_site_label_2
_geom_bond_distance
Ru1 C5 2.173(4)
Ru1 C2 2.179(4)
Ru1 C6 2.187(4)
Ru1 C1 2.213(4)
Ru1 C3 2.228(4)
Ru1 C4 2.229(4)
Ru1 P1 2.3466(11)
Ru1 Cl1 2.3918(11)
Ru1 Cl2 2.4205(11)
P1 C18 1.822(4)
P1 C19 1.860(4)
P1 C26 1.880(4)
O1 C1 1.380(5)
O1 C7 1.397(5)
O2 C9 1.367(5)
O2 C20 1.385(5)
O3 C17 1.369(5)
O3 C19 1.437(5)
C1 C2 1.395(5)
C1 C6 1.411(6)
C2 C3 1.421(6)
C2 H2A 0.9800
C3 C4 1.367(7)
C3 H3A 0.9800
C4 C5 1.407(7)
C4 H4A 0.9800
C5 C6 1.408(7)
C5 H5A 0.9800
C6 H6A 0.9800
C7 C8 1.389(6)
C7 C12 1.395(6)
C8 C9 1.401(6)
C8 C13 1.493(5)
C9 C10 1.384(6)
C10 C11 1.382(7)
C10 H10A 0.9300
C11 C12 1.387(7)
C11 H11A 0.9300
C12 H12A 0.9300
C13 C14 1.391(5)
C13 C18 1.414(6)
C14 C15 1.375(6)
C14 H14A 0.9300
C15 C16 1.370(7)
C15 H15A 0.9300
C16 C17 1.387(6)
C16 H16A 0.9300
C17 C18 1.398(5)
C19 H19A 0.9700
C19 H19B 0.9700
C20 C21 1.368(7)
C20 C25 1.370(7)
C21 C22 1.380(8)
C21 H21A 0.9300
C22 C23 1.330(9)
C22 H22A 0.9300
C23 C24 1.376(10)
C23 H23A 0.9300
C24 C25 1.383(8)
C24 H24A 0.9300
C25 H25A 0.9300
C26 C29 1.522(6)
C26 C27 1.542(6)
C26 C28 1.549(6)
C27 H27A 0.9600
C27 H27B 0.9600
C27 H27C 0.9600
C28 H28A 0.9600
C28 H28B 0.9600
C28 H28C 0.9600
C29 H29A 0.9600
C29 H29B 0.9600
C29 H29C 0.9600
C1' Cl2' 1.731(7)
C1' Cl3' 1.734(12)
C1' Cl1' 1.735(7)
C1' H1'A 0.9700
C1' H1'B 0.9700
C1' H1'C 0.9699
C1' H1'D 0.9700
Cl1' H1'D 1.4590

loop_
_geom_torsion_atom_site_label_1
_geom_torsion_atom_site_label_2
_geom_torsion_atom_site_label_3
_geom_torsion_atom_site_label_4
_geom_torsion
C5 Ru1 P1 C18 -61.4(2)
C2 Ru1 P1 C18 32.9(2)
C6 Ru1 P1 C18 -31.8(2)
C1 Ru1 P1 C18 5.5(2)
C3 Ru1 P1 C18 29.5(4)
C4 Ru1 P1 C18 -68.1(3)
Cl1 Ru1 P1 C18 124.32(16)
Cl2 Ru1 P1 C18 -147.79(16)
C5 Ru1 P1 C19 38.0(2)
C2 Ru1 P1 C19 132.4(2)
C6 Ru1 P1 C19 67.7(2)
C1 Ru1 P1 C19 105.0(2)
C3 Ru1 P1 C19 129.0(4)
C4 Ru1 P1 C19 31.4(3)
Cl1 Ru1 P1 C19 -136.21(16)
Cl2 Ru1 P1 C19 -48.32(16)
C5 Ru1 P1 C26 160.6(2)
C2 Ru1 P1 C26 -105.0(2)
C6 Ru1 P1 C26 -169.7(2)
C1 Ru1 P1 C26 -132.37(19)
C3 Ru1 P1 C26 -108.4(4)
C4 Ru1 P1 C26 154.0(3)
Cl1 Ru1 P1 C26 -13.59(16)
Cl2 Ru1 P1 C26 74.31(16)
C7 O1 C1 C2 -30.8(5)
C7 O1 C1 C6 148.0(4)
C7 O1 C1 Ru1 63.2(5)
C5 Ru1 C1 O1 135.9(4)
C2 Ru1 C1 O1 -119.9(5)
C6 Ru1 C1 O1 105.8(5)
C3 Ru1 C1 O1 -151.4(4)
C4 Ru1 C1 O1 173.2(4)
P1 Ru1 C1 O1 19.4(4)
Cl1 Ru1 C1 O1 -77.0(4)
Cl2 Ru1 C1 O1 106.1(4)
C5 Ru1 C1 C2 -104.2(3)
C6 Ru1 C1 C2 -134.3(4)
C3 Ru1 C1 C2 -31.5(3)
C4 Ru1 C1 C2 -66.8(3)
P1 Ru1 C1 C2 139.4(2)
Cl1 Ru1 C1 C2 43.0(3)
Cl2 Ru1 C1 C2 -134.0(2)
C5 Ru1 C1 C6 30.1(3)
C2 Ru1 C1 C6 134.3(4)
C3 Ru1 C1 C6 102.8(3)
C4 Ru1 C1 C6 67.5(3)
P1 Ru1 C1 C6 -86.3(2)
Cl1 Ru1 C1 C6 177.3(2)
Cl2 Ru1 C1 C6 0.3(4)
O1 C1 C2 C3 -173.8(4)
C6 C1 C2 C3 7.4(5)
Ru1 C1 C2 C3 58.7(3)
O1 C1 C2 Ru1 127.5(4)
C6 C1 C2 Ru1 -51.3(3)
C5 Ru1 C2 C1 65.2(3)
C6 Ru1 C2 C1 28.0(3)
C3 Ru1 C2 C1 128.5(4)
C4 Ru1 C2 C1 101.7(3)
P1 Ru1 C2 C1 -49.5(3)
Cl1 Ru1 C2 C1 -143.1(2)
Cl2 Ru1 C2 C1 132.0(3)
C5 Ru1 C2 C3 -63.3(3)
C6 Ru1 C2 C3 -100.5(3)
C1 Ru1 C2 C3 -128.5(4)
C4 Ru1 C2 C3 -26.8(3)
P1 Ru1 C2 C3 -178.0(2)
Cl1 Ru1 C2 C3 88.4(3)
Cl2 Ru1 C2 C3 3.5(4)
C1 C2 C3 C4 -6.3(6)
Ru1 C2 C3 C4 52.2(4)
C1 C2 C3 Ru1 -58.6(3)
C5 Ru1 C3 C4 -29.2(3)
C2 Ru1 C3 C4 -134.8(4)
C6 Ru1 C3 C4 -66.6(3)
C1 Ru1 C3 C4 -103.8(3)
P1 Ru1 C3 C4 -130.0(3)
Cl1 Ru1 C3 C4 134.3(3)
Cl2 Ru1 C3 C4 46.9(3)
C5 Ru1 C3 C2 105.6(3)
C6 Ru1 C3 C2 68.2(3)
C1 Ru1 C3 C2 31.0(3)
C4 Ru1 C3 C2 134.8(4)
P1 Ru1 C3 C2 4.7(5)
Cl1 Ru1 C3 C2 -91.0(3)
Cl2 Ru1 C3 C2 -178.3(2)
C2 C3 C4 C5 1.3(7)
Ru1 C3 C4 C5 52.3(4)
C2 C3 C4 Ru1 -51.0(4)
C5 Ru1 C4 C3 132.6(4)
C2 Ru1 C4 C3 28.1(3)
C6 Ru1 C4 C3 102.6(3)
C1 Ru1 C4 C3 65.1(3)
P1 Ru1 C4 C3 142.5(3)
Cl1 Ru1 C4 C3 -51.0(3)
Cl2 Ru1 C4 C3 -139.3(3)
C2 Ru1 C4 C5 -104.5(3)
C6 Ru1 C4 C5 -30.0(3)
C1 Ru1 C4 C5 -67.5(3)
C3 Ru1 C4 C5 -132.6(4)
P1 Ru1 C4 C5 9.9(5)
Cl1 Ru1 C4 C5 176.4(2)
Cl2 Ru1 C4 C5 88.1(3)
C3 C4 C5 C6 2.6(6)
Ru1 C4 C5 C6 56.3(4)
C3 C4 C5 Ru1 -53.6(4)
C2 Ru1 C5 C4 64.7(3)
C6 Ru1 C5 C4 131.0(4)
C1 Ru1 C5 C4 101.0(3)
C3 Ru1 C5 C4 28.1(3)
P1 Ru1 C5 C4 -175.0(2)
Cl1 Ru1 C5 C4 -6.6(5)
Cl2 Ru1 C5 C4 -91.8(3)
C2 Ru1 C5 C6 -66.3(3)
C1 Ru1 C5 C6 -29.9(3)
C3 Ru1 C5 C6 -102.9(3)
C4 Ru1 C5 C6 -131.0(4)
P1 Ru1 C5 C6 54.0(3)
Cl1 Ru1 C5 C6 -137.5(3)
Cl2 Ru1 C5 C6 137.2(3)
C4 C5 C6 C1 -1.5(6)
Ru1 C5 C6 C1 55.7(3)
C4 C5 C6 Ru1 -57.2(4)
O1 C1 C6 C5 177.5(4)
C2 C1 C6 C5 -3.6(6)
Ru1 C1 C6 C5 -54.9(3)
O1 C1 C6 Ru1 -127.6(3)
C2 C1 C6 Ru1 51.2(3)
C2 Ru1 C6 C5 103.0(3)
C1 Ru1 C6 C5 130.8(4)
C3 Ru1 C6 C5 65.3(3)
C4 Ru1 C6 C5 29.7(3)
P1 Ru1 C6 C5 -133.4(3)
Cl1 Ru1 C6 C5 124.9(3)
Cl2 Ru1 C6 C5 -49.1(3)
C5 Ru1 C6 C1 -130.8(4)
C2 Ru1 C6 C1 -27.8(2)
C3 Ru1 C6 C1 -65.5(3)
C4 Ru1 C6 C1 -101.0(3)
P1 Ru1 C6 C1 95.8(2)
Cl1 Ru1 C6 C1 -5.9(5)
Cl2 Ru1 C6 C1 -179.8(2)
C1 O1 C7 C8 -111.2(4)
C1 O1 C7 C12 74.7(5)
C12 C7 C8 C9 -1.1(6)
O1 C7 C8 C9 -174.9(3)
C12 C7 C8 C13 169.1(4)
O1 C7 C8 C13 -4.8(5)
C20 O2 C9 C10 -23.2(7)
C20 O2 C9 C8 159.7(4)
C7 C8 C9 O2 177.7(4)
C13 C8 C9 O2 7.6(6)
C7 C8 C9 C10 0.5(6)
C13 C8 C9 C10 -169.5(4)
O2 C9 C10 C11 -176.5(4)
C8 C9 C10 C11 0.4(7)
C9 C10 C11 C12 -0.9(7)
C10 C11 C12 C7 0.4(7)
C8 C7 C12 C11 0.6(6)
O1 C7 C12 C11 174.2(4)
C7 C8 C13 C14 -110.0(4)
C9 C8 C13 C14 59.7(5)
C7 C8 C13 C18 66.5(5)
C9 C8 C13 C18 -123.7(5)
C18 C13 C14 C15 -0.3(6)
C8 C13 C14 C15 176.5(4)
C13 C14 C15 C16 -2.1(7)
C14 C15 C16 C17 3.5(8)
C19 O3 C17 C16 173.3(5)
C19 O3 C17 C18 -7.3(6)
C15 C16 C17 O3 176.9(5)
C15 C16 C17 C18 -2.6(8)
O3 C17 C18 C13 -179.2(4)
C16 C17 C18 C13 0.2(7)
O3 C17 C18 P1 -6.3(5)
C16 C17 C18 P1 173.1(4)
C14 C13 C18 C17 1.2(6)
C8 C13 C18 C17 -175.3(4)
C14 C13 C18 P1 -169.7(3)
C8 C13 C18 P1 13.7(7)
C19 P1 C18 C17 13.1(3)
C26 P1 C18 C17 -91.6(3)
Ru1 P1 C18 C17 123.0(3)
C19 P1 C18 C13 -175.3(4)
C26 P1 C18 C13 79.9(4)
Ru1 P1 C18 C13 -65.4(4)
C17 O3 C19 P1 16.9(5)
C18 P1 C19 O3 -17.0(4)
C26 P1 C19 O3 86.5(4)
Ru1 P1 C19 O3 -139.4(3)
C9 O2 C20 C21 -48.6(7)
C9 O2 C20 C25 136.1(5)
C25 C20 C21 C22 0.3(8)
O2 C20 C21 C22 -174.7(5)
C20 C21 C22 C23 0.8(9)
C21 C22 C23 C24 -1.4(10)
C22 C23 C24 C25 1.0(10)
C21 C20 C25 C24 -0.7(8)
O2 C20 C25 C24 174.7(5)
C23 C24 C25 C20 0.0(9)
C18 P1 C26 C29 167.4(3)
C19 P1 C26 C29 75.2(3)
Ru1 P1 C26 C29 -48.8(4)
C18 P1 C26 C27 46.5(3)
C19 P1 C26 C27 -45.7(3)
Ru1 P1 C26 C27 -169.7(3)
C18 P1 C26 C28 -72.3(3)
C19 P1 C26 C28 -164.5(3)
Ru1 P1 C26 C28 71.6(3)
